data_7013806
loop_
_publ_author_name
'Matsushima, Yuji'
'Onitsuka, Kiyotaka'
'Takahashi, Shigetoshi'

_publ_section_title
;
 Stereoselective ligand-exchange reaction of planar-chiral
 cyclopentadienyl-ruthenium complexes: thermodynamic control of
 configuration at a stereogenic metal center.
;
_journal_issue 4
_journal_name_full 'Dalton transactions (Cambridge, England : 2003)'
_journal_page_first 547
_journal_page_last 553
_journal_paper_doi 10.1039/b314859a
_journal_year 2004
_chemical_formula_moiety 'C40 H37 I O2 P2 Ru '
_chemical_formula_sum 'C40 H37 I O2 P2 Ru'
_chemical_formula_weight 839.65
_space_group_IT_number 2
_symmetry_cell_setting triclinic
_symmetry_Int_Tables_number 2
_symmetry_space_group_name_Hall '-P 1'
_symmetry_space_group_name_H-M 'P -1'
_audit_creation_date 'Sat Dec 14 03:57:53 2002'
_audit_creation_method 'from TEXRAY.INF file'
_cell_angle_alpha 98.660(9)
_cell_angle_beta 91.371(9)
_cell_angle_gamma 90.948(8)
_cell_formula_units_Z 2
_cell_length_a 11.595(1)
_cell_length_b 15.436(2)
_cell_length_c 9.700(1)
_cell_measurement_reflns_used 23
_cell_measurement_temperature 203.2
_cell_measurement_theta_max 19.9
_cell_measurement_theta_min 19.5
_cell_volume 1715.5(3)
_computing_cell_refinement 'MSC/AFC Diffractometer Control'
_computing_data_collection 'MSC/AFC Diffractometer Control'
_computing_data_reduction teXsan
_computing_publication_material teXsan
_computing_structure_refinement teXsan
_computing_structure_solution 'DIRDIF92 (PATTY)'
_diffrn_ambient_temperature 203.2
_diffrn_measurement_device_type 'Rigaku AFC5R'
_diffrn_measurement_method \w-2\q
_diffrn_orient_matrix_UB_11 0.02961
_diffrn_orient_matrix_UB_12 0.06183
_diffrn_orient_matrix_UB_13 0.02302
_diffrn_orient_matrix_UB_21 -0.08101
_diffrn_orient_matrix_UB_22 0.02130
_diffrn_orient_matrix_UB_23 0.00269
_diffrn_orient_matrix_UB_31 -0.00219
_diffrn_orient_matrix_UB_32 -0.00441
_diffrn_orient_matrix_UB_33 0.10171
_diffrn_radiation_detector 'scintillation counter'
_diffrn_radiation_monochromator graphite
_diffrn_radiation_source 'Rigaku rotating anode'
_diffrn_radiation_type 'Mo K\a'
_diffrn_radiation_wavelength 0.7107
_diffrn_reflns_av_R_equivalents 0.031
_diffrn_reflns_av_sigmaI/netI 0.102
_diffrn_reflns_limit_h_max 15
_diffrn_reflns_limit_h_min 0
_diffrn_reflns_limit_k_max 20
_diffrn_reflns_limit_k_min -20
_diffrn_reflns_limit_l_max 12
_diffrn_reflns_limit_l_min -12
_diffrn_reflns_number 8248
_diffrn_reflns_reduction_process 'Lp corrections applied'
_diffrn_reflns_theta_max 27.49
_diffrn_reflns_theta_min 2.67
_diffrn_standards_decay_% -0.62
_diffrn_standards_interval_count 150
_diffrn_standards_number 3
_exptl_absorpt_coefficient_mu 1.485
_exptl_absorpt_correction_T_max 0.998
_exptl_absorpt_correction_T_min 0.921
_exptl_absorpt_correction_type psi-scan
_exptl_absorpt_process_details '(North, Phillips & Mathews, 1968)'
_exptl_crystal_colour red
_exptl_crystal_density_diffrn 1.625
_exptl_crystal_density_method 'not measured'
_exptl_crystal_description prismatic
_exptl_crystal_F_000 840.00
_exptl_crystal_size_max 0.250
_exptl_crystal_size_mid 0.150
_exptl_crystal_size_min 0.100
_refine_diff_density_max 0.57
_refine_diff_density_min -0.53
_refine_ls_extinction_method none
_refine_ls_goodness_of_fit_ref 1.070
_refine_ls_hydrogen_treatment noref
_refine_ls_matrix_type full
_refine_ls_number_constraints 0
_refine_ls_number_parameters 415
_refine_ls_number_reflns 5566
_refine_ls_number_restraints 0
_refine_ls_R_factor_gt 0.0401
_refine_ls_shift/su_max 0.0010
_refine_ls_shift/su_mean 0.0000
_refine_ls_structure_factor_coef F
_refine_ls_weighting_details 'w = 1/[\s^2^(Fo) + 0.00038|Fo|^2^]'
_refine_ls_weighting_scheme calc
_refine_ls_wR_factor_gt 0.0461
_refine_ls_wR_factor_ref 0.0461
_reflns_number_gt 5566
_reflns_number_total 7860
_reflns_threshold_expression >3.0sigma(I)
_cod_data_source_file b314859a.txt
_cod_data_source_block (C5H2Me2CO2CH2CH2PPh2)Ru(PPh3)I_complex_2d-I
_cod_depositor_comments
;
The following automatic conversions were performed:
'_reflns_observed_expression' tag replaced with
'_reflns_threshold_expression' tag as specified in the replacement
file
'cod-tools/trunk/perl-scripts/inputs/replacement_tags.lst'.

'_atom_site_calc_flags'
tag replaced with '_atom_site_calc_flag' tag as specified in the
replacement file
'cod-tools/trunk/perl-scripts/inputs/replacement_tags.lst'.

'_atom_type_scat_imag'
tag replaced with '_atom_type_scat_dispersion_imag' tag as specified
in the replacement file
'cod-tools/trunk/perl-scripts/inputs/replacement_tags.lst'.

Automatic conversion script
Id: cif_correct_tags 3137 2015-03-23 15:08:43Z antanas 
;
_cod_original_sg_symbol_H-M 'P -1         '
_cod_original_formula_sum 'C40 H37 I O2 P2 Ru '
_cod_database_code 7013806

loop_
_symmetry_equiv_pos_as_xyz
x,y,z
-x,-y,-z

loop_
_atom_site_label
_atom_site_type_symbol
_atom_site_fract_x
_atom_site_fract_y
_atom_site_fract_z
_atom_site_U_iso_or_equiv
_atom_site_adp_type
_atom_site_occupancy
_atom_site_calc_flag
_atom_site_refinement_flags
_atom_site_disorder_assembly
_atom_site_disorder_group
I(1) I 0.22935(3) 0.15877(2) 0.04646(3) 0.02760(9) Uani 1.00 d . . .
Ru(1) Ru 0.25135(3) 0.14992(2) 0.32483(4) 0.0196(1) Uani 1.00 d . . .
P(1) P 0.4435(1) 0.19443(8) 0.3089(1) 0.0202(3) Uani 1.00 d . . .
P(2) P 0.1622(1) 0.28611(8) 0.3756(1) 0.0216(3) Uani 1.00 d . . .
O(1) O 0.3634(4) -0.0558(2) 0.1043(4) 0.038(1) Uani 1.00 d . . .
O(2) O 0.4764(3) -0.0050(2) 0.2949(4) 0.032(1) Uani 1.00 d . . .
C(1) C 0.2805(5) 0.0102(3) 0.3178(5) 0.026(1) Uani 1.00 d . . .
C(2) C 0.1599(5) 0.0166(3) 0.2839(5) 0.030(1) Uani 1.00 d . . .
C(3) C 0.1105(5) 0.0664(4) 0.4001(6) 0.031(1) Uani 1.00 d . . .
C(4) C 0.1956(5) 0.0878(3) 0.5104(5) 0.028(1) Uani 1.00 d . . .
C(5) C 0.2996(5) 0.0537(3) 0.4582(5) 0.028(1) Uani 1.00 d . . .
C(6) C 0.0963(5) -0.0272(4) 0.1543(6) 0.038(2) Uani 1.00 d . . .
C(7) C 0.1711(6) 0.1207(4) 0.6594(6) 0.039(2) Uani 1.00 d . . .
C(8) C 0.3726(5) -0.0220(3) 0.2259(6) 0.031(1) Uani 1.00 d . . .
C(9) C 0.5647(5) 0.0324(4) 0.2173(6) 0.031(1) Uani 1.00 d . . .
C(10) C 0.5256(4) 0.1200(3) 0.1789(5) 0.026(1) Uani 1.00 d . . .
C(11) C 0.4833(4) 0.2981(3) 0.2503(5) 0.021(1) Uani 1.00 d . . .
C(12) C 0.5085(4) 0.3731(3) 0.3466(5) 0.027(1) Uani 1.00 d . . .
C(13) C 0.5457(5) 0.4503(4) 0.3020(6) 0.035(2) Uani 1.00 d . . .
C(14) C 0.5559(5) 0.4544(4) 0.1629(7) 0.037(2) Uani 1.00 d . . .
C(15) C 0.5292(5) 0.3813(4) 0.0646(6) 0.032(1) Uani 1.00 d . . .
C(16) C 0.4927(4) 0.3036(3) 0.1084(5) 0.028(1) Uani 1.00 d . . .
C(17) C 0.5370(5) 0.2022(3) 0.4669(5) 0.026(1) Uani 1.00 d . . .
C(18) C 0.4908(5) 0.2084(3) 0.5971(5) 0.030(1) Uani 1.00 d . . .
C(19) C 0.5622(6) 0.2133(4) 0.7152(6) 0.042(2) Uani 1.00 d . . .
C(20) C 0.6777(7) 0.2110(4) 0.7059(7) 0.049(2) Uani 1.00 d . . .
C(21) C 0.7278(5) 0.2052(4) 0.5757(7) 0.044(2) Uani 1.00 d . . .
C(22) C 0.6577(5) 0.2024(4) 0.4574(6) 0.036(2) Uani 1.00 d . . .
C(23) C 0.2207(4) 0.3923(3) 0.3383(5) 0.024(1) Uani 1.00 d . . .
C(24) C 0.2306(5) 0.4668(3) 0.4361(5) 0.029(1) Uani 1.00 d . . .
C(25) C 0.2605(5) 0.5472(3) 0.3986(6) 0.035(2) Uani 1.00 d . . .
C(26) C 0.2799(5) 0.5541(4) 0.2612(6) 0.035(2) Uani 1.00 d . . .
C(27) C 0.2691(5) 0.4798(3) 0.1615(6) 0.030(1) Uani 1.00 d . . .
C(28) C 0.2408(4) 0.4001(3) 0.1987(5) 0.026(1) Uani 1.00 d . . .
C(29) C 0.1297(5) 0.3155(3) 0.5610(5) 0.025(1) Uani 1.00 d . . .
C(30) C 0.2217(5) 0.3293(3) 0.6576(5) 0.028(1) Uani 1.00 d . . .
C(31) C 0.2026(5) 0.3477(4) 0.7984(5) 0.033(1) Uani 1.00 d . . .
C(32) C 0.0910(6) 0.3538(5) 0.8471(6) 0.044(2) Uani 1.00 d . . .
C(33) C -0.0005(6) 0.3411(5) 0.7532(6) 0.051(2) Uani 1.00 d . . .
C(34) C 0.0186(5) 0.3225(4) 0.6106(6) 0.038(2) Uani 1.00 d . . .
C(35) C 0.0189(4) 0.2918(4) 0.2886(5) 0.028(1) Uani 1.00 d . . .
C(36) C -0.0347(5) 0.3720(4) 0.2877(6) 0.034(2) Uani 1.00 d . . .
C(37) C -0.1392(5) 0.3758(5) 0.2168(7) 0.046(2) Uani 1.00 d . . .
C(38) C -0.1920(5) 0.3004(5) 0.1466(7) 0.047(2) Uani 1.00 d . . .
C(39) C -0.1414(5) 0.2207(5) 0.1481(7) 0.046(2) Uani 1.00 d . . .
C(40) C -0.0358(5) 0.2164(4) 0.2186(6) 0.034(2) Uani 1.00 d . . .
H(1) H 0.0322 0.0835 0.4050 0.0375 Uiso 1.00 calc . . .
H(2) H 0.3715 0.0585 0.5079 0.0331 Uiso 1.00 calc . . .
H(3) H 0.0581 0.0157 0.1104 0.0460 Uiso 1.00 calc . . .
H(4) H 0.1497 -0.0570 0.0920 0.0460 Uiso 1.00 calc . . .
H(5) H 0.0411 -0.0681 0.1787 0.0460 Uiso 1.00 calc . . .
H(6) H 0.2230 0.1677 0.6936 0.0467 Uiso 1.00 calc . . .
H(7) H 0.0941 0.1406 0.6662 0.0467 Uiso 1.00 calc . . .
H(8) H 0.1807 0.0746 0.7132 0.0467 Uiso 1.00 calc . . .
H(9) H 0.6336 0.0415 0.2729 0.0376 Uiso 1.00 calc . . .
H(10) H 0.5787 -0.0068 0.1345 0.0376 Uiso 1.00 calc . . .
H(11) H 0.4781 0.1074 0.0970 0.0307 Uiso 1.00 calc . . .
H(12) H 0.5929 0.1514 0.1591 0.0307 Uiso 1.00 calc . . .
H(13) H 0.5002 0.3715 0.4434 0.0324 Uiso 1.00 calc . . .
H(14) H 0.5641 0.5005 0.3687 0.0415 Uiso 1.00 calc . . .
H(15) H 0.5814 0.5074 0.1335 0.0438 Uiso 1.00 calc . . .
H(16) H 0.5359 0.3843 -0.0320 0.0381 Uiso 1.00 calc . . .
H(17) H 0.4739 0.2537 0.0410 0.0335 Uiso 1.00 calc . . .
H(18) H 0.4094 0.2094 0.6064 0.0354 Uiso 1.00 calc . . .
H(19) H 0.5288 0.2184 0.8044 0.0499 Uiso 1.00 calc . . .
H(20) H 0.7249 0.2133 0.7878 0.0582 Uiso 1.00 calc . . .
H(21) H 0.8093 0.2031 0.5683 0.0526 Uiso 1.00 calc . . .
H(22) H 0.6916 0.2007 0.3688 0.0428 Uiso 1.00 calc . . .
H(23) H 0.2166 0.4630 0.5311 0.0350 Uiso 1.00 calc . . .
H(24) H 0.2676 0.5977 0.4679 0.0417 Uiso 1.00 calc . . .
H(25) H 0.3005 0.6091 0.2350 0.0422 Uiso 1.00 calc . . .
H(26) H 0.2816 0.4842 0.0664 0.0364 Uiso 1.00 calc . . .
H(27) H 0.2347 0.3496 0.1292 0.0315 Uiso 1.00 calc . . .
H(28) H 0.2986 0.3260 0.6258 0.0337 Uiso 1.00 calc . . .
H(29) H 0.2663 0.3562 0.8627 0.0398 Uiso 1.00 calc . . .
H(30) H 0.0781 0.3668 0.9442 0.0532 Uiso 1.00 calc . . .
H(31) H -0.0771 0.3449 0.7857 0.0613 Uiso 1.00 calc . . .
H(32) H -0.0453 0.3146 0.5465 0.0457 Uiso 1.00 calc . . .
H(33) H 0.0006 0.4242 0.3360 0.0408 Uiso 1.00 calc . . .
H(34) H -0.1749 0.4307 0.2164 0.0555 Uiso 1.00 calc . . .
H(35) H -0.2632 0.3037 0.0973 0.0559 Uiso 1.00 calc . . .
H(36) H -0.1781 0.1686 0.1013 0.0553 Uiso 1.00 calc . . .
H(37) H -0.0008 0.1612 0.2188 0.0408 Uiso 1.00 calc . . .

loop_
_atom_site_aniso_label
_atom_site_aniso_U_11
_atom_site_aniso_U_22
_atom_site_aniso_U_33
_atom_site_aniso_U_12
_atom_site_aniso_U_13
_atom_site_aniso_U_23
I(1) 0.0360(2) 0.0288(2) 0.0178(2) 0.0015(1) -0.0013(1) 0.0029(1)
Ru(1) 0.0257(2) 0.0179(2) 0.0152(2) -0.0006(2) 0.0016(2) 0.0021(1)
P(1) 0.0252(7) 0.0183(6) 0.0173(6) 0.0017(5) 0.0000(5) 0.0033(5)
P(2) 0.0222(6) 0.0228(6) 0.0193(6) 0.0004(5) -0.0004(5) 0.0013(5)
O(1) 0.054(3) 0.030(2) 0.028(2) 0.006(2) 0.007(2) 0.000(2)
O(2) 0.042(2) 0.023(2) 0.033(2) 0.007(2) 0.001(2) 0.009(2)
C(1) 0.039(3) 0.021(2) 0.021(2) -0.001(2) 0.003(2) 0.007(2)
C(2) 0.041(3) 0.023(3) 0.026(3) -0.011(2) 0.004(2) 0.004(2)
C(3) 0.035(3) 0.029(3) 0.032(3) -0.006(2) 0.008(2) 0.009(2)
C(4) 0.041(3) 0.024(3) 0.019(2) -0.005(2) 0.008(2) 0.006(2)
C(5) 0.042(3) 0.021(3) 0.022(2) 0.003(2) 0.002(2) 0.009(2)
C(6) 0.046(4) 0.028(3) 0.039(3) -0.009(3) -0.005(3) 0.002(2)
C(7) 0.056(4) 0.032(3) 0.030(3) -0.006(3) 0.013(3) 0.008(2)
C(8) 0.043(3) 0.020(3) 0.032(3) 0.007(2) 0.005(2) 0.011(2)
C(9) 0.040(3) 0.027(3) 0.027(3) 0.005(2) 0.006(2) 0.004(2)
C(10) 0.027(3) 0.024(3) 0.026(3) 0.004(2) 0.002(2) 0.003(2)
C(11) 0.012(2) 0.025(2) 0.026(2) 0.001(2) 0.008(2) 0.005(2)
C(12) 0.027(3) 0.026(3) 0.027(3) -0.002(2) -0.001(2) 0.004(2)
C(13) 0.031(3) 0.025(3) 0.049(4) 0.001(2) -0.002(3) 0.010(2)
C(14) 0.027(3) 0.033(3) 0.056(4) 0.002(2) 0.007(3) 0.025(3)
C(15) 0.024(3) 0.043(3) 0.033(3) 0.008(2) 0.006(2) 0.020(2)
C(16) 0.024(3) 0.031(3) 0.031(3) 0.008(2) 0.005(2) 0.009(2)
C(17) 0.032(3) 0.019(2) 0.028(3) 0.001(2) -0.004(2) 0.009(2)
C(18) 0.042(3) 0.019(2) 0.028(3) 0.001(2) -0.002(2) 0.005(2)
C(19) 0.071(5) 0.025(3) 0.027(3) 0.000(3) -0.016(3) 0.002(2)
C(20) 0.075(5) 0.027(3) 0.044(4) -0.009(3) -0.033(4) 0.015(3)
C(21) 0.039(4) 0.031(3) 0.062(4) -0.008(3) -0.023(3) 0.012(3)
C(22) 0.030(3) 0.038(3) 0.041(3) -0.003(2) -0.007(3) 0.016(3)
C(23) 0.023(3) 0.020(2) 0.030(3) 0.005(2) 0.001(2) 0.002(2)
C(24) 0.032(3) 0.024(3) 0.030(3) 0.005(2) -0.002(2) -0.002(2)
C(25) 0.041(3) 0.020(3) 0.042(3) 0.005(2) -0.002(3) -0.001(2)
C(26) 0.037(3) 0.026(3) 0.045(3) 0.002(2) 0.003(3) 0.014(2)
C(27) 0.032(3) 0.026(3) 0.034(3) 0.004(2) 0.004(2) 0.008(2)
C(28) 0.028(3) 0.023(3) 0.027(3) 0.004(2) 0.006(2) 0.000(2)
C(29) 0.031(3) 0.024(3) 0.021(2) 0.004(2) 0.007(2) 0.001(2)
C(30) 0.027(3) 0.026(3) 0.030(3) 0.003(2) -0.002(2) 0.002(2)
C(31) 0.037(3) 0.038(3) 0.022(3) 0.004(3) -0.006(2) -0.001(2)
C(32) 0.048(4) 0.066(4) 0.017(3) 0.019(3) 0.007(2) -0.002(3)
C(33) 0.035(3) 0.088(6) 0.031(3) 0.015(4) 0.012(3) 0.011(3)
C(34) 0.022(3) 0.062(4) 0.029(3) 0.010(3) 0.000(2) 0.002(3)
C(35) 0.024(3) 0.034(3) 0.025(3) 0.002(2) 0.001(2) 0.003(2)
C(36) 0.024(3) 0.034(3) 0.042(3) 0.004(2) -0.006(2) -0.002(2)
C(37) 0.029(3) 0.061(4) 0.049(4) 0.015(3) -0.005(3) 0.009(3)
C(38) 0.021(3) 0.071(5) 0.043(4) 0.002(3) -0.009(3) -0.003(3)
C(39) 0.028(3) 0.058(4) 0.046(4) -0.008(3) -0.005(3) -0.011(3)
C(40) 0.033(3) 0.033(3) 0.034(3) 0.000(2) -0.001(2) -0.002(2)

loop_
_atom_type_symbol
_atom_type_description
_atom_type_scat_dispersion_real
_atom_type_scat_dispersion_imag
_atom_type_scat_source
C C 0.003 0.002
;International Tables for Crystallography
(1992, Vol. C, Tables 4.2.6.8 and 6.1.1.1)
;
H H 0.000 0.000
;International Tables for Crystallography
(1992, Vol. C, Table 6.1.1.2)
;
I I -0.474 1.812
;International Tables for Crystallography
(1992, Vol. C, Tables 4.2.6.8 and 6.1.1.1)
;
O O 0.011 0.006
;International Tables for Crystallography
(1992, Vol. C, Tables 4.2.6.8 and 6.1.1.1)
;
P P 0.102 0.094
;International Tables for Crystallography
(1992, Vol. C, Tables 4.2.6.8 and 6.1.1.1)
;
Ru Ru -1.259 0.836
;International Tables for Crystallography
(1992, Vol. C, Tables 4.2.6.8 and 6.1.1.1)
;

loop_
_geom_angle_atom_site_label_1
_geom_angle_atom_site_label_2
_geom_angle_atom_site_label_3
_geom_angle
_geom_angle_site_symmetry_1
_geom_angle_site_symmetry_2
_geom_angle_site_symmetry_3
_geom_angle_publ_flag
I(1) Ru(1) P(1) 86.72(3) 1_555 1_555 1_555 yes
I(1) Ru(1) P(2) 89.88(3) 1_555 1_555 1_555 yes
I(1) Ru(1) C(1) 100.3(1) 1_555 1_555 1_555 yes
I(1) Ru(1) C(2) 88.5(1) 1_555 1_555 1_555 yes
I(1) Ru(1) C(3) 112.6(1) 1_555 1_555 1_555 yes
I(1) Ru(1) C(4) 148.7(1) 1_555 1_555 1_555 yes
I(1) Ru(1) C(5) 138.1(1) 1_555 1_555 1_555 yes
P(1) Ru(1) P(2) 100.84(5) 1_555 1_555 1_555 yes
P(1) Ru(1) C(1) 97.7(1) 1_555 1_555 1_555 yes
P(1) Ru(1) C(2) 132.9(1) 1_555 1_555 1_555 yes
P(1) Ru(1) C(3) 153.1(1) 1_555 1_555 1_555 yes
P(1) Ru(1) C(4) 119.9(1) 1_555 1_555 1_555 yes
P(1) Ru(1) C(5) 91.8(1) 1_555 1_555 1_555 yes
P(2) Ru(1) C(1) 159.4(1) 1_555 1_555 1_555 yes
P(2) Ru(1) C(2) 126.0(2) 1_555 1_555 1_555 yes
P(2) Ru(1) C(3) 97.8(1) 1_555 1_555 1_555 yes
P(2) Ru(1) C(4) 99.8(1) 1_555 1_555 1_555 yes
P(2) Ru(1) C(5) 131.3(1) 1_555 1_555 1_555 yes
C(1) Ru(1) C(2) 37.6(2) 1_555 1_555 1_555 yes
C(1) Ru(1) C(3) 61.7(2) 1_555 1_555 1_555 yes
C(1) Ru(1) C(4) 62.7(2) 1_555 1_555 1_555 yes
C(1) Ru(1) C(5) 38.4(2) 1_555 1_555 1_555 yes
C(2) Ru(1) C(3) 36.1(2) 1_555 1_555 1_555 yes
C(2) Ru(1) C(4) 61.7(2) 1_555 1_555 1_555 yes
C(2) Ru(1) C(5) 62.5(2) 1_555 1_555 1_555 yes
C(3) Ru(1) C(4) 36.9(2) 1_555 1_555 1_555 yes
C(3) Ru(1) C(5) 61.3(2) 1_555 1_555 1_555 yes
C(4) Ru(1) C(5) 36.6(2) 1_555 1_555 1_555 yes
Ru(1) P(1) C(10) 113.4(2) 1_555 1_555 1_555 yes
Ru(1) P(1) C(11) 122.2(2) 1_555 1_555 1_555 yes
Ru(1) P(1) C(17) 117.8(2) 1_555 1_555 1_555 yes
C(10) P(1) C(11) 97.8(2) 1_555 1_555 1_555 yes
C(10) P(1) C(17) 102.4(2) 1_555 1_555 1_555 yes
C(11) P(1) C(17) 99.7(2) 1_555 1_555 1_555 yes
Ru(1) P(2) C(23) 125.9(2) 1_555 1_555 1_555 yes
Ru(1) P(2) C(29) 113.1(2) 1_555 1_555 1_555 yes
Ru(1) P(2) C(35) 114.5(2) 1_555 1_555 1_555 yes
C(23) P(2) C(29) 100.3(2) 1_555 1_555 1_555 yes
C(23) P(2) C(35) 97.0(2) 1_555 1_555 1_555 yes
C(29) P(2) C(35) 102.6(2) 1_555 1_555 1_555 yes
C(8) O(2) C(9) 115.2(4) 1_555 1_555 1_555 yes
Ru(1) C(1) C(2) 74.8(3) 1_555 1_555 1_555 yes
Ru(1) C(1) C(5) 70.9(3) 1_555 1_555 1_555 yes
Ru(1) C(1) C(8) 113.2(3) 1_555 1_555 1_555 yes
C(2) C(1) C(5) 107.3(5) 1_555 1_555 1_555 yes
C(2) C(1) C(8) 128.3(5) 1_555 1_555 1_555 yes
C(5) C(1) C(8) 123.8(5) 1_555 1_555 1_555 yes
Ru(1) C(2) C(1) 67.6(3) 1_555 1_555 1_555 yes
Ru(1) C(2) C(3) 71.6(3) 1_555 1_555 1_555 yes
Ru(1) C(2) C(6) 129.3(4) 1_555 1_555 1_555 yes
C(1) C(2) C(3) 106.7(5) 1_555 1_555 1_555 yes
C(1) C(2) C(6) 126.9(5) 1_555 1_555 1_555 yes
C(3) C(2) C(6) 126.3(5) 1_555 1_555 1_555 yes
Ru(1) C(3) C(2) 72.3(3) 1_555 1_555 1_555 yes
Ru(1) C(3) C(4) 71.5(3) 1_555 1_555 1_555 yes
Ru(1) C(3) H(1) 122.8 1_555 1_555 1_555 no
C(2) C(3) C(4) 110.1(5) 1_555 1_555 1_555 yes
C(2) C(3) H(1) 124.9 1_555 1_555 1_555 no
C(4) C(3) H(1) 124.9 1_555 1_555 1_555 no
Ru(1) C(4) C(3) 71.5(3) 1_555 1_555 1_555 yes
Ru(1) C(4) C(5) 68.5(3) 1_555 1_555 1_555 yes
Ru(1) C(4) C(7) 135.3(4) 1_555 1_555 1_555 yes
C(3) C(4) C(5) 106.4(4) 1_555 1_555 1_555 yes
C(3) C(4) C(7) 125.6(5) 1_555 1_555 1_555 yes
C(5) C(4) C(7) 126.6(5) 1_555 1_555 1_555 yes
Ru(1) C(5) C(1) 70.7(3) 1_555 1_555 1_555 yes
Ru(1) C(5) C(4) 74.9(3) 1_555 1_555 1_555 yes
Ru(1) C(5) H(2) 120.7 1_555 1_555 1_555 no
C(1) C(5) C(4) 109.4(5) 1_555 1_555 1_555 yes
C(1) C(5) H(2) 125.3 1_555 1_555 1_555 no
C(4) C(5) H(2) 125.3 1_555 1_555 1_555 no
C(2) C(6) H(3) 109.5 1_555 1_555 1_555 no
C(2) C(6) H(4) 109.5 1_555 1_555 1_555 no
C(2) C(6) H(5) 109.5 1_555 1_555 1_555 no
H(3) C(6) H(4) 109.5 1_555 1_555 1_555 no
H(3) C(6) H(5) 109.5 1_555 1_555 1_555 no
H(4) C(6) H(5) 109.5 1_555 1_555 1_555 no
C(4) C(7) H(6) 109.5 1_555 1_555 1_555 no
C(4) C(7) H(7) 109.5 1_555 1_555 1_555 no
C(4) C(7) H(8) 109.5 1_555 1_555 1_555 no
H(6) C(7) H(7) 109.5 1_555 1_555 1_555 no
H(6) C(7) H(8) 109.5 1_555 1_555 1_555 no
H(7) C(7) H(8) 109.5 1_555 1_555 1_555 no
O(1) C(8) O(2) 123.1(5) 1_555 1_555 1_555 yes
O(1) C(8) C(1) 127.5(5) 1_555 1_555 1_555 yes
O(2) C(8) C(1) 109.3(4) 1_555 1_555 1_555 yes
O(2) C(9) C(10) 110.2(4) 1_555 1_555 1_555 yes
O(2) C(9) H(9) 109.3 1_555 1_555 1_555 no
O(2) C(9) H(10) 109.3 1_555 1_555 1_555 no
C(10) C(9) H(9) 109.3 1_555 1_555 1_555 no
C(10) C(9) H(10) 109.3 1_555 1_555 1_555 no
H(9) C(9) H(10) 109.5 1_555 1_555 1_555 no
P(1) C(10) C(9) 118.5(4) 1_555 1_555 1_555 yes
P(1) C(10) H(11) 107.2 1_555 1_555 1_555 no
P(1) C(10) H(12) 107.2 1_555 1_555 1_555 no
C(9) C(10) H(11) 107.2 1_555 1_555 1_555 no
C(9) C(10) H(12) 107.2 1_555 1_555 1_555 no
H(11) C(10) H(12) 109.5 1_555 1_555 1_555 no
P(1) C(11) C(12) 120.7(4) 1_555 1_555 1_555 yes
P(1) C(11) C(16) 121.0(4) 1_555 1_555 1_555 yes
C(12) C(11) C(16) 118.3(5) 1_555 1_555 1_555 yes
C(11) C(12) C(13) 120.5(5) 1_555 1_555 1_555 yes
C(11) C(12) H(13) 119.7 1_555 1_555 1_555 no
C(13) C(12) H(13) 119.7 1_555 1_555 1_555 no
C(12) C(13) C(14) 120.6(5) 1_555 1_555 1_555 yes
C(12) C(13) H(14) 119.7 1_555 1_555 1_555 no
C(14) C(13) H(14) 119.7 1_555 1_555 1_555 no
C(13) C(14) C(15) 120.2(5) 1_555 1_555 1_555 yes
C(13) C(14) H(15) 119.9 1_555 1_555 1_555 no
C(15) C(14) H(15) 119.9 1_555 1_555 1_555 no
C(14) C(15) C(16) 119.7(5) 1_555 1_555 1_555 yes
C(14) C(15) H(16) 120.2 1_555 1_555 1_555 no
C(16) C(15) H(16) 120.2 1_555 1_555 1_555 no
C(11) C(16) C(15) 120.8(5) 1_555 1_555 1_555 yes
C(11) C(16) H(17) 119.6 1_555 1_555 1_555 no
C(15) C(16) H(17) 119.6 1_555 1_555 1_555 no
P(1) C(17) C(18) 121.1(4) 1_555 1_555 1_555 yes
P(1) C(17) C(22) 120.8(4) 1_555 1_555 1_555 yes
C(18) C(17) C(22) 118.2(5) 1_555 1_555 1_555 yes
C(17) C(18) C(19) 120.5(6) 1_555 1_555 1_555 yes
C(17) C(18) H(18) 119.8 1_555 1_555 1_555 no
C(19) C(18) H(18) 119.8 1_555 1_555 1_555 no
C(18) C(19) C(20) 121.4(6) 1_555 1_555 1_555 yes
C(18) C(19) H(19) 119.3 1_555 1_555 1_555 no
C(20) C(19) H(19) 119.3 1_555 1_555 1_555 no
C(19) C(20) C(21) 119.8(5) 1_555 1_555 1_555 yes
C(19) C(20) H(20) 120.1 1_555 1_555 1_555 no
C(21) C(20) H(20) 120.1 1_555 1_555 1_555 no
C(20) C(21) C(22) 119.4(6) 1_555 1_555 1_555 yes
C(20) C(21) H(21) 120.3 1_555 1_555 1_555 no
C(22) C(21) H(21) 120.3 1_555 1_555 1_555 no
C(17) C(22) C(21) 120.7(6) 1_555 1_555 1_555 yes
C(17) C(22) H(22) 119.6 1_555 1_555 1_555 no
C(21) C(22) H(22) 119.6 1_555 1_555 1_555 no
P(2) C(23) C(24) 123.7(4) 1_555 1_555 1_555 yes
P(2) C(23) C(28) 117.6(4) 1_555 1_555 1_555 yes
C(24) C(23) C(28) 118.1(5) 1_555 1_555 1_555 yes
C(23) C(24) C(25) 121.3(5) 1_555 1_555 1_555 yes
C(23) C(24) H(23) 119.3 1_555 1_555 1_555 no
C(25) C(24) H(23) 119.3 1_555 1_555 1_555 no
C(24) C(25) C(26) 120.1(5) 1_555 1_555 1_555 yes
C(24) C(25) H(24) 120.0 1_555 1_555 1_555 no
C(26) C(25) H(24) 120.0 1_555 1_555 1_555 no
C(25) C(26) C(27) 119.2(5) 1_555 1_555 1_555 yes
C(25) C(26) H(25) 120.4 1_555 1_555 1_555 no
C(27) C(26) H(25) 120.4 1_555 1_555 1_555 no
C(26) C(27) C(28) 120.8(5) 1_555 1_555 1_555 yes
C(26) C(27) H(26) 119.6 1_555 1_555 1_555 no
C(28) C(27) H(26) 119.6 1_555 1_555 1_555 no
C(23) C(28) C(27) 120.6(5) 1_555 1_555 1_555 yes
C(23) C(28) H(27) 119.7 1_555 1_555 1_555 no
C(27) C(28) H(27) 119.7 1_555 1_555 1_555 no
P(2) C(29) C(30) 118.3(4) 1_555 1_555 1_555 yes
P(2) C(29) C(34) 123.5(4) 1_555 1_555 1_555 yes
C(30) C(29) C(34) 118.2(5) 1_555 1_555 1_555 yes
C(29) C(30) C(31) 120.9(5) 1_555 1_555 1_555 yes
C(29) C(30) H(28) 119.6 1_555 1_555 1_555 no
C(31) C(30) H(28) 119.6 1_555 1_555 1_555 no
C(30) C(31) C(32) 120.5(5) 1_555 1_555 1_555 yes
C(30) C(31) H(29) 119.7 1_555 1_555 1_555 no
C(32) C(31) H(29) 119.7 1_555 1_555 1_555 no
C(31) C(32) C(33) 119.3(5) 1_555 1_555 1_555 yes
C(31) C(32) H(30) 120.4 1_555 1_555 1_555 no
C(33) C(32) H(30) 120.4 1_555 1_555 1_555 no
C(32) C(33) C(34) 120.3(5) 1_555 1_555 1_555 yes
C(32) C(33) H(31) 119.8 1_555 1_555 1_555 no
C(34) C(33) H(31) 119.8 1_555 1_555 1_555 no
C(29) C(34) C(33) 120.8(5) 1_555 1_555 1_555 yes
C(29) C(34) H(32) 119.6 1_555 1_555 1_555 no
C(33) C(34) H(32) 119.6 1_555 1_555 1_555 no
P(2) C(35) C(36) 120.9(4) 1_555 1_555 1_555 yes
P(2) C(35) C(40) 120.7(4) 1_555 1_555 1_555 yes
C(36) C(35) C(40) 118.4(5) 1_555 1_555 1_555 yes
C(35) C(36) C(37) 120.3(5) 1_555 1_555 1_555 yes
C(35) C(36) H(33) 119.9 1_555 1_555 1_555 no
C(37) C(36) H(33) 119.9 1_555 1_555 1_555 no
C(36) C(37) C(38) 120.7(6) 1_555 1_555 1_555 yes
C(36) C(37) H(34) 119.7 1_555 1_555 1_555 no
C(38) C(37) H(34) 119.7 1_555 1_555 1_555 no
C(37) C(38) C(39) 119.9(5) 1_555 1_555 1_555 yes
C(37) C(38) H(35) 120.1 1_555 1_555 1_555 no
C(39) C(38) H(35) 120.0 1_555 1_555 1_555 no
C(38) C(39) C(40) 119.8(6) 1_555 1_555 1_555 yes
C(38) C(39) H(36) 120.1 1_555 1_555 1_555 no
C(40) C(39) H(36) 120.1 1_555 1_555 1_555 no
C(35) C(40) C(39) 120.9(5) 1_555 1_555 1_555 yes
C(35) C(40) H(37) 119.5 1_555 1_555 1_555 no
C(39) C(40) H(37) 119.5 1_555 1_555 1_555 no

loop_
_geom_bond_atom_site_label_1
_geom_bond_atom_site_label_2
_geom_bond_distance
_geom_bond_site_symmetry_1
_geom_bond_site_symmetry_2
_geom_bond_publ_flag
I(1) Ru(1) 2.7303(5) 1_555 1_555 yes
Ru(1) P(1) 2.337(1) 1_555 1_555 yes
Ru(1) P(2) 2.348(1) 1_555 1_555 yes
Ru(1) C(1) 2.180(5) 1_555 1_555 yes
Ru(1) C(2) 2.275(5) 1_555 1_555 yes
Ru(1) C(3) 2.266(5) 1_555 1_555 yes
Ru(1) C(4) 2.265(5) 1_555 1_555 yes
Ru(1) C(5) 2.183(5) 1_555 1_555 yes
P(1) C(10) 1.863(5) 1_555 1_555 yes
P(1) C(11) 1.833(5) 1_555 1_555 yes
P(1) C(17) 1.843(5) 1_555 1_555 yes
P(2) C(23) 1.852(5) 1_555 1_555 yes
P(2) C(29) 1.837(5) 1_555 1_555 yes
P(2) C(35) 1.855(5) 1_555 1_555 yes
O(1) C(8) 1.217(6) 1_555 1_555 yes
O(2) C(8) 1.365(7) 1_555 1_555 yes
O(2) C(9) 1.448(6) 1_555 1_555 yes
C(1) C(2) 1.438(8) 1_555 1_555 yes
C(1) C(5) 1.435(7) 1_555 1_555 yes
C(1) C(8) 1.453(7) 1_555 1_555 yes
C(2) C(3) 1.405(7) 1_555 1_555 yes
C(2) C(6) 1.505(7) 1_555 1_555 yes
C(3) C(4) 1.434(7) 1_555 1_555 yes
C(3) H(1) 0.950 1_555 1_555 no
C(4) C(5) 1.399(7) 1_555 1_555 yes
C(4) C(7) 1.494(7) 1_555 1_555 yes
C(5) H(2) 0.950 1_555 1_555 no
C(6) H(3) 0.950 1_555 1_555 no
C(6) H(4) 0.950 1_555 1_555 no
C(6) H(5) 0.950 1_555 1_555 no
C(7) H(6) 0.950 1_555 1_555 no
C(7) H(7) 0.950 1_555 1_555 no
C(7) H(8) 0.950 1_555 1_555 no
C(9) C(10) 1.529(7) 1_555 1_555 yes
C(9) H(9) 0.950 1_555 1_555 no
C(9) H(10) 0.950 1_555 1_555 no
C(10) H(11) 0.950 1_555 1_555 no
C(10) H(12) 0.950 1_555 1_555 no
C(11) C(12) 1.395(7) 1_555 1_555 yes
C(11) C(16) 1.398(7) 1_555 1_555 yes
C(12) C(13) 1.393(7) 1_555 1_555 yes
C(12) H(13) 0.950 1_555 1_555 no
C(13) C(14) 1.368(8) 1_555 1_555 yes
C(13) H(14) 0.950 1_555 1_555 no
C(14) C(15) 1.388(8) 1_555 1_555 yes
C(14) H(15) 0.950 1_555 1_555 no
C(15) C(16) 1.395(7) 1_555 1_555 yes
C(15) H(16) 0.950 1_555 1_555 no
C(16) H(17) 0.950 1_555 1_555 no
C(17) C(18) 1.374(7) 1_555 1_555 yes
C(17) C(22) 1.405(8) 1_555 1_555 yes
C(18) C(19) 1.390(7) 1_555 1_555 yes
C(18) H(18) 0.950 1_555 1_555 no
C(19) C(20) 1.345(10) 1_555 1_555 yes
C(19) H(19) 0.950 1_555 1_555 no
C(20) C(21) 1.393(10) 1_555 1_555 yes
C(20) H(20) 0.950 1_555 1_555 no
C(21) C(22) 1.386(8) 1_555 1_555 yes
C(21) H(21) 0.950 1_555 1_555 no
C(22) H(22) 0.950 1_555 1_555 no
C(23) C(24) 1.377(7) 1_555 1_555 yes
C(23) C(28) 1.402(7) 1_555 1_555 yes
C(24) C(25) 1.386(7) 1_555 1_555 yes
C(24) H(23) 0.950 1_555 1_555 no
C(25) C(26) 1.377(8) 1_555 1_555 yes
C(25) H(24) 0.950 1_555 1_555 no
C(26) C(27) 1.387(8) 1_555 1_555 yes
C(26) H(25) 0.950 1_555 1_555 no
C(27) C(28) 1.370(7) 1_555 1_555 yes
C(27) H(26) 0.950 1_555 1_555 no
C(28) H(27) 0.950 1_555 1_555 no
C(29) C(30) 1.395(7) 1_555 1_555 yes
C(29) C(34) 1.387(7) 1_555 1_555 yes
C(30) C(31) 1.376(7) 1_555 1_555 yes
C(30) H(28) 0.950 1_555 1_555 no
C(31) C(32) 1.388(8) 1_555 1_555 yes
C(31) H(29) 0.950 1_555 1_555 no
C(32) C(33) 1.373(9) 1_555 1_555 yes
C(32) H(30) 0.950 1_555 1_555 no
C(33) C(34) 1.394(8) 1_555 1_555 yes
C(33) H(31) 0.950 1_555 1_555 no
C(34) H(32) 0.950 1_555 1_555 no
C(35) C(36) 1.396(7) 1_555 1_555 yes
C(35) C(40) 1.391(7) 1_555 1_555 yes
C(36) C(37) 1.385(8) 1_555 1_555 yes
C(36) H(33) 0.950 1_555 1_555 no
C(37) C(38) 1.382(9) 1_555 1_555 yes
C(37) H(34) 0.950 1_555 1_555 no
C(38) C(39) 1.374(9) 1_555 1_555 yes
C(38) H(35) 0.950 1_555 1_555 no
C(39) C(40) 1.395(8) 1_555 1_555 yes
C(39) H(36) 0.950 1_555 1_555 no
C(40) H(37) 0.950 1_555 1_555 no

loop_
_geom_torsion_atom_site_label_1
_geom_torsion_atom_site_label_2
_geom_torsion_atom_site_label_3
_geom_torsion_atom_site_label_4
_geom_torsion
_geom_torsion_site_symmetry_1
_geom_torsion_site_symmetry_2
_geom_torsion_site_symmetry_3
_geom_torsion_site_symmetry_4
_geom_torsion_publ_flag
I(1) Ru(1) P(1) C(10) -57.6(2) 1_555 1_555 1_555 1_555 yes
I(1) Ru(1) P(1) C(11) 59.0(2) 1_555 1_555 1_555 1_555 yes
I(1) Ru(1) P(1) C(17) -177.1(2) 1_555 1_555 1_555 1_555 yes
I(1) Ru(1) P(2) C(23) -64.8(2) 1_555 1_555 1_555 1_555 yes
I(1) Ru(1) P(2) C(29) 171.9(2) 1_555 1_555 1_555 1_555 yes
I(1) Ru(1) P(2) C(35) 54.8(2) 1_555 1_555 1_555 1_555 yes
I(1) Ru(1) C(1) C(2) -73.9(3) 1_555 1_555 1_555 1_555 yes
I(1) Ru(1) C(1) C(5) 171.2(3) 1_555 1_555 1_555 1_555 yes
I(1) Ru(1) C(1) C(8) 51.7(4) 1_555 1_555 1_555 1_555 yes
I(1) Ru(1) C(2) C(1) 109.0(3) 1_555 1_555 1_555 1_555 yes
I(1) Ru(1) C(2) C(3) -133.4(3) 1_555 1_555 1_555 1_555 yes
I(1) Ru(1) C(2) C(6) -11.2(5) 1_555 1_555 1_555 1_555 yes
I(1) Ru(1) C(3) C(2) 51.9(3) 1_555 1_555 1_555 1_555 yes
I(1) Ru(1) C(3) C(4) 171.0(3) 1_555 1_555 1_555 1_555 yes
I(1) Ru(1) C(4) C(3) -16.1(5) 1_555 1_555 1_555 1_555 yes
I(1) Ru(1) C(4) C(5) 100.7(4) 1_555 1_555 1_555 1_555 yes
I(1) Ru(1) C(4) C(7) -138.5(5) 1_555 1_555 1_555 1_555 yes
I(1) Ru(1) C(5) C(1) -13.0(4) 1_555 1_555 1_555 1_555 yes
I(1) Ru(1) C(5) C(4) -130.3(3) 1_555 1_555 1_555 1_555 yes
Ru(1) P(1) C(10) C(9) -76.0(4) 1_555 1_555 1_555 1_555 yes
Ru(1) P(1) C(11) C(12) 96.1(4) 1_555 1_555 1_555 1_555 yes
Ru(1) P(1) C(11) C(16) -85.9(4) 1_555 1_555 1_555 1_555 yes
Ru(1) P(1) C(17) C(18) -19.6(5) 1_555 1_555 1_555 1_555 yes
Ru(1) P(1) C(17) C(22) 160.8(4) 1_555 1_555 1_555 1_555 yes
Ru(1) P(2) C(23) C(24) -128.8(4) 1_555 1_555 1_555 1_555 yes
Ru(1) P(2) C(23) C(28) 60.3(4) 1_555 1_555 1_555 1_555 yes
Ru(1) P(2) C(29) C(30) 64.6(4) 1_555 1_555 1_555 1_555 yes
Ru(1) P(2) C(29) C(34) -113.7(5) 1_555 1_555 1_555 1_555 yes
Ru(1) P(2) C(35) C(36) -168.1(4) 1_555 1_555 1_555 1_555 yes
Ru(1) P(2) C(35) C(40) 9.7(5) 1_555 1_555 1_555 1_555 yes
Ru(1) C(1) C(2) C(3) -61.3(4) 1_555 1_555 1_555 1_555 yes
Ru(1) C(1) C(2) C(6) 123.2(5) 1_555 1_555 1_555 1_555 yes
Ru(1) C(1) C(5) C(4) 65.4(4) 1_555 1_555 1_555 1_555 yes
Ru(1) C(1) C(8) O(1) -94.5(6) 1_555 1_555 1_555 1_555 yes
Ru(1) C(1) C(8) O(2) 82.5(4) 1_555 1_555 1_555 1_555 yes
Ru(1) C(2) C(1) C(5) 63.9(3) 1_555 1_555 1_555 1_555 yes
Ru(1) C(2) C(1) C(8) -107.8(5) 1_555 1_555 1_555 1_555 yes
Ru(1) C(2) C(3) C(4) -61.9(4) 1_555 1_555 1_555 1_555 yes
Ru(1) C(3) C(2) C(1) 58.8(3) 1_555 1_555 1_555 1_555 yes
Ru(1) C(3) C(2) C(6) -125.7(5) 1_555 1_555 1_555 1_555 yes
Ru(1) C(3) C(4) C(5) -59.9(3) 1_555 1_555 1_555 1_555 yes
Ru(1) C(3) C(4) C(7) 133.1(5) 1_555 1_555 1_555 1_555 yes
Ru(1) C(4) C(3) C(2) 62.4(4) 1_555 1_555 1_555 1_555 yes
Ru(1) C(4) C(5) C(1) -62.8(3) 1_555 1_555 1_555 1_555 yes
Ru(1) C(5) C(1) C(2) -66.5(3) 1_555 1_555 1_555 1_555 yes
Ru(1) C(5) C(1) C(8) 105.7(5) 1_555 1_555 1_555 1_555 yes
Ru(1) C(5) C(4) C(3) 61.9(3) 1_555 1_555 1_555 1_555 yes
Ru(1) C(5) C(4) C(7) -131.2(5) 1_555 1_555 1_555 1_555 yes
P(1) Ru(1) P(2) C(23) 21.8(2) 1_555 1_555 1_555 1_555 yes
P(1) Ru(1) P(2) C(29) -101.5(2) 1_555 1_555 1_555 1_555 yes
P(1) Ru(1) P(2) C(35) 141.5(2) 1_555 1_555 1_555 1_555 yes
P(1) Ru(1) C(1) C(2) -161.9(3) 1_555 1_555 1_555 1_555 yes
P(1) Ru(1) C(1) C(5) 83.2(3) 1_555 1_555 1_555 1_555 yes
P(1) Ru(1) C(1) C(8) -36.3(4) 1_555 1_555 1_555 1_555 yes
P(1) Ru(1) C(2) C(1) 24.8(4) 1_555 1_555 1_555 1_555 yes
P(1) Ru(1) C(2) C(3) 142.5(3) 1_555 1_555 1_555 1_555 yes
P(1) Ru(1) C(2) C(6) -95.3(5) 1_555 1_555 1_555 1_555 yes
P(1) Ru(1) C(3) C(2) -81.2(4) 1_555 1_555 1_555 1_555 yes
P(1) Ru(1) C(3) C(4) 37.9(5) 1_555 1_555 1_555 1_555 yes
P(1) Ru(1) C(4) C(3) -161.3(3) 1_555 1_555 1_555 1_555 yes
P(1) Ru(1) C(4) C(5) -44.4(3) 1_555 1_555 1_555 1_555 yes
P(1) Ru(1) C(4) C(7) 76.4(6) 1_555 1_555 1_555 1_555 yes
P(1) Ru(1) C(5) C(1) -100.1(3) 1_555 1_555 1_555 1_555 yes
P(1) Ru(1) C(5) C(4) 142.6(3) 1_555 1_555 1_555 1_555 yes
P(1) C(10) C(9) O(2) 38.5(6) 1_555 1_555 1_555 1_555 yes
P(1) C(11) C(12) C(13) 176.0(4) 1_555 1_555 1_555 1_555 yes
P(1) C(11) C(16) C(15) -176.4(4) 1_555 1_555 1_555 1_555 yes
P(1) C(17) C(18) C(19) 179.3(4) 1_555 1_555 1_555 1_555 yes
P(1) C(17) C(22) C(21) -177.7(4) 1_555 1_555 1_555 1_555 yes
P(2) Ru(1) P(1) C(10) -146.9(2) 1_555 1_555 1_555 1_555 yes
P(2) Ru(1) P(1) C(11) -30.2(2) 1_555 1_555 1_555 1_555 yes
P(2) Ru(1) P(1) C(17) 93.6(2) 1_555 1_555 1_555 1_555 yes
P(2) Ru(1) C(1) C(2) 44.4(5) 1_555 1_555 1_555 1_555 yes
P(2) Ru(1) C(1) C(5) -70.4(5) 1_555 1_555 1_555 1_555 yes
P(2) Ru(1) C(1) C(8) 170.1(3) 1_555 1_555 1_555 1_555 yes
P(2) Ru(1) C(2) C(1) -162.2(2) 1_555 1_555 1_555 1_555 yes
P(2) Ru(1) C(2) C(3) -44.6(4) 1_555 1_555 1_555 1_555 yes
P(2) Ru(1) C(2) C(6) 77.6(5) 1_555 1_555 1_555 1_555 yes
P(2) Ru(1) C(3) C(2) 145.0(3) 1_555 1_555 1_555 1_555 yes
P(2) Ru(1) C(3) C(4) -95.8(3) 1_555 1_555 1_555 1_555 yes
P(2) Ru(1) C(4) C(3) 90.1(3) 1_555 1_555 1_555 1_555 yes
P(2) Ru(1) C(4) C(5) -153.0(3) 1_555 1_555 1_555 1_555 yes
P(2) Ru(1) C(4) C(7) -32.2(6) 1_555 1_555 1_555 1_555 yes
P(2) Ru(1) C(5) C(1) 153.8(3) 1_555 1_555 1_555 1_555 yes
P(2) Ru(1) C(5) C(4) 36.5(4) 1_555 1_555 1_555 1_555 yes
P(2) C(23) C(24) C(25) -171.4(4) 1_555 1_555 1_555 1_555 yes
P(2) C(23) C(28) C(27) 171.2(4) 1_555 1_555 1_555 1_555 yes
P(2) C(29) C(30) C(31) -177.1(4) 1_555 1_555 1_555 1_555 yes
P(2) C(29) C(34) C(33) 177.0(5) 1_555 1_555 1_555 1_555 yes
P(2) C(35) C(36) C(37) 176.9(5) 1_555 1_555 1_555 1_555 yes
P(2) C(35) C(40) C(39) -177.3(5) 1_555 1_555 1_555 1_555 yes
O(1) C(8) O(2) C(9) 43.5(7) 1_555 1_555 1_555 1_555 yes
O(1) C(8) C(1) C(2) -5.9(9) 1_555 1_555 1_555 1_555 yes
O(1) C(8) C(1) C(5) -176.4(5) 1_555 1_555 1_555 1_555 yes
O(2) C(8) C(1) C(2) 171.1(5) 1_555 1_555 1_555 1_555 yes
O(2) C(8) C(1) C(5) 0.6(7) 1_555 1_555 1_555 1_555 yes
C(1) Ru(1) P(1) C(10) 42.3(2) 1_555 1_555 1_555 1_555 yes
C(1) Ru(1) P(1) C(11) 158.9(2) 1_555 1_555 1_555 1_555 yes
C(1) Ru(1) P(1) C(17) -77.2(2) 1_555 1_555 1_555 1_555 yes
C(1) Ru(1) P(2) C(23) 175.2(4) 1_555 1_555 1_555 1_555 yes
C(1) Ru(1) P(2) C(29) 51.9(4) 1_555 1_555 1_555 1_555 yes
C(1) Ru(1) P(2) C(35) -65.2(4) 1_555 1_555 1_555 1_555 yes
C(1) Ru(1) C(2) C(3) 117.6(4) 1_555 1_555 1_555 1_555 yes
C(1) Ru(1) C(2) C(6) -120.1(6) 1_555 1_555 1_555 1_555 yes
C(1) Ru(1) C(3) C(2) -37.9(3) 1_555 1_555 1_555 1_555 yes
C(1) Ru(1) C(3) C(4) 81.3(3) 1_555 1_555 1_555 1_555 yes
C(1) Ru(1) C(4) C(3) -78.4(3) 1_555 1_555 1_555 1_555 yes
C(1) Ru(1) C(4) C(5) 38.4(3) 1_555 1_555 1_555 1_555 yes
C(1) Ru(1) C(4) C(7) 159.2(7) 1_555 1_555 1_555 1_555 yes
C(1) Ru(1) C(5) C(4) -117.3(5) 1_555 1_555 1_555 1_555 yes
C(1) C(2) Ru(1) C(3) -117.6(4) 1_555 1_555 1_555 1_555 yes
C(1) C(2) Ru(1) C(4) -81.1(3) 1_555 1_555 1_555 1_555 yes
C(1) C(2) Ru(1) C(5) -39.4(3) 1_555 1_555 1_555 1_555 yes
C(1) C(2) C(3) C(4) -3.2(6) 1_555 1_555 1_555 1_555 yes
C(1) C(5) Ru(1) C(2) 38.6(3) 1_555 1_555 1_555 1_555 yes
C(1) C(5) Ru(1) C(3) 79.7(3) 1_555 1_555 1_555 1_555 yes
C(1) C(5) Ru(1) C(4) 117.3(5) 1_555 1_555 1_555 1_555 yes
C(1) C(5) C(4) C(3) -0.8(6) 1_555 1_555 1_555 1_555 yes
C(1) C(5) C(4) C(7) 166.0(5) 1_555 1_555 1_555 1_555 yes
C(1) C(8) O(2) C(9) -133.7(4) 1_555 1_555 1_555 1_555 yes
C(2) Ru(1) P(1) C(10) 27.3(3) 1_555 1_555 1_555 1_555 yes
C(2) Ru(1) P(1) C(11) 144.0(3) 1_555 1_555 1_555 1_555 yes
C(2) Ru(1) P(1) C(17) -92.2(3) 1_555 1_555 1_555 1_555 yes
C(2) Ru(1) P(2) C(23) -152.9(3) 1_555 1_555 1_555 1_555 yes
C(2) Ru(1) P(2) C(29) 83.7(2) 1_555 1_555 1_555 1_555 yes
C(2) Ru(1) P(2) C(35) -33.3(2) 1_555 1_555 1_555 1_555 yes
C(2) Ru(1) C(1) C(5) -114.9(4) 1_555 1_555 1_555 1_555 yes
C(2) Ru(1) C(1) C(8) 125.6(5) 1_555 1_555 1_555 1_555 yes
C(2) Ru(1) C(3) C(4) 119.1(5) 1_555 1_555 1_555 1_555 yes
C(2) Ru(1) C(4) C(3) -35.7(3) 1_555 1_555 1_555 1_555 yes
C(2) Ru(1) C(4) C(5) 81.1(3) 1_555 1_555 1_555 1_555 yes
C(2) Ru(1) C(4) C(7) -158.1(7) 1_555 1_555 1_555 1_555 yes
C(2) Ru(1) C(5) C(4) -78.7(3) 1_555 1_555 1_555 1_555 yes
C(2) C(1) Ru(1) C(3) 36.3(3) 1_555 1_555 1_555 1_555 yes
C(2) C(1) Ru(1) C(4) 78.2(3) 1_555 1_555 1_555 1_555 yes
C(2) C(1) Ru(1) C(5) 114.9(4) 1_555 1_555 1_555 1_555 yes
C(2) C(1) C(5) C(4) -1.1(6) 1_555 1_555 1_555 1_555 yes
C(2) C(3) Ru(1) C(4) -119.1(5) 1_555 1_555 1_555 1_555 yes
C(2) C(3) Ru(1) C(5) -81.8(3) 1_555 1_555 1_555 1_555 yes
C(2) C(3) C(4) C(5) 2.5(6) 1_555 1_555 1_555 1_555 yes
C(2) C(3) C(4) C(7) -164.5(5) 1_555 1_555 1_555 1_555 yes
C(3) Ru(1) P(1) C(10) 79.9(4) 1_555 1_555 1_555 1_555 yes
C(3) Ru(1) P(1) C(11) -163.5(4) 1_555 1_555 1_555 1_555 yes
C(3) Ru(1) P(1) C(17) -39.6(4) 1_555 1_555 1_555 1_555 yes
C(3) Ru(1) P(2) C(23) -177.6(2) 1_555 1_555 1_555 1_555 yes
C(3) Ru(1) P(2) C(29) 59.1(2) 1_555 1_555 1_555 1_555 yes
C(3) Ru(1) P(2) C(35) -57.9(2) 1_555 1_555 1_555 1_555 yes
C(3) Ru(1) C(1) C(5) -78.6(3) 1_555 1_555 1_555 1_555 yes
C(3) Ru(1) C(1) C(8) 161.9(5) 1_555 1_555 1_555 1_555 yes
C(3) Ru(1) C(2) C(6) 122.2(7) 1_555 1_555 1_555 1_555 yes
C(3) Ru(1) C(4) C(5) 116.9(4) 1_555 1_555 1_555 1_555 yes
C(3) Ru(1) C(4) C(7) -122.3(7) 1_555 1_555 1_555 1_555 yes
C(3) Ru(1) C(5) C(4) -37.6(3) 1_555 1_555 1_555 1_555 yes
C(3) C(2) Ru(1) C(4) 36.6(3) 1_555 1_555 1_555 1_555 yes
C(3) C(2) Ru(1) C(5) 78.2(3) 1_555 1_555 1_555 1_555 yes
C(3) C(2) C(1) C(5) 2.6(6) 1_555 1_555 1_555 1_555 yes
C(3) C(2) C(1) C(8) -169.2(5) 1_555 1_555 1_555 1_555 yes
C(3) C(4) Ru(1) C(5) -116.9(4) 1_555 1_555 1_555 1_555 yes
C(4) Ru(1) P(1) C(10) 105.1(2) 1_555 1_555 1_555 1_555 yes
C(4) Ru(1) P(1) C(11) -138.3(2) 1_555 1_555 1_555 1_555 yes
C(4) Ru(1) P(1) C(17) -14.4(2) 1_555 1_555 1_555 1_555 yes
C(4) Ru(1) P(2) C(23) 145.1(2) 1_555 1_555 1_555 1_555 yes
C(4) Ru(1) P(2) C(29) 21.8(2) 1_555 1_555 1_555 1_555 yes
C(4) Ru(1) P(2) C(35) -95.3(2) 1_555 1_555 1_555 1_555 yes
C(4) Ru(1) C(1) C(5) -36.6(3) 1_555 1_555 1_555 1_555 yes
C(4) Ru(1) C(1) C(8) -156.1(5) 1_555 1_555 1_555 1_555 yes
C(4) Ru(1) C(2) C(6) 158.8(6) 1_555 1_555 1_555 1_555 yes
C(4) C(3) Ru(1) C(5) 37.3(3) 1_555 1_555 1_555 1_555 yes
C(4) C(3) C(2) C(6) 172.3(5) 1_555 1_555 1_555 1_555 yes
C(4) C(5) C(1) C(8) 171.1(5) 1_555 1_555 1_555 1_555 yes
C(5) Ru(1) P(1) C(10) 80.4(2) 1_555 1_555 1_555 1_555 yes
C(5) Ru(1) P(1) C(11) -163.0(2) 1_555 1_555 1_555 1_555 yes
C(5) Ru(1) P(1) C(17) -39.1(2) 1_555 1_555 1_555 1_555 yes
C(5) Ru(1) P(2) C(23) 124.0(3) 1_555 1_555 1_555 1_555 yes
C(5) Ru(1) P(2) C(29) 0.7(3) 1_555 1_555 1_555 1_555 yes
C(5) Ru(1) P(2) C(35) -116.3(3) 1_555 1_555 1_555 1_555 yes
C(5) Ru(1) C(1) C(8) -119.5(5) 1_555 1_555 1_555 1_555 yes
C(5) Ru(1) C(2) C(6) -159.6(6) 1_555 1_555 1_555 1_555 yes
C(5) Ru(1) C(4) C(7) 120.8(7) 1_555 1_555 1_555 1_555 yes
C(5) C(1) C(2) C(6) -172.9(5) 1_555 1_555 1_555 1_555 yes
C(6) C(2) C(1) C(8) 15.4(9) 1_555 1_555 1_555 1_555 yes
C(8) O(2) C(9) C(10) 60.4(5) 1_555 1_555 1_555 1_555 yes
C(9) C(10) P(1) C(11) 153.8(4) 1_555 1_555 1_555 1_555 yes
C(9) C(10) P(1) C(17) 52.0(4) 1_555 1_555 1_555 1_555 yes
C(10) P(1) C(11) C(12) -139.8(4) 1_555 1_555 1_555 1_555 yes
C(10) P(1) C(11) C(16) 38.2(4) 1_555 1_555 1_555 1_555 yes
C(10) P(1) C(17) C(18) -144.7(4) 1_555 1_555 1_555 1_555 yes
C(10) P(1) C(17) C(22) 35.6(5) 1_555 1_555 1_555 1_555 yes
C(11) P(1) C(17) C(18) 114.9(4) 1_555 1_555 1_555 1_555 yes
C(11) P(1) C(17) C(22) -64.7(5) 1_555 1_555 1_555 1_555 yes
C(11) C(12) C(13) C(14) 1.3(8) 1_555 1_555 1_555 1_555 yes
C(11) C(16) C(15) C(14) -0.5(8) 1_555 1_555 1_555 1_555 yes
C(12) C(11) P(1) C(17) -35.8(4) 1_555 1_555 1_555 1_555 yes
C(12) C(11) C(16) C(15) 1.7(7) 1_555 1_555 1_555 1_555 yes
C(12) C(13) C(14) C(15) 0.0(9) 1_555 1_555 1_555 1_555 yes
C(13) C(12) C(11) C(16) -2.1(8) 1_555 1_555 1_555 1_555 yes
C(13) C(14) C(15) C(16) -0.4(8) 1_555 1_555 1_555 1_555 yes
C(16) C(11) P(1) C(17) 142.3(4) 1_555 1_555 1_555 1_555 yes
C(17) C(18) C(19) C(20) -0.8(8) 1_555 1_555 1_555 1_555 yes
C(17) C(22) C(21) C(20) -2.3(9) 1_555 1_555 1_555 1_555 yes
C(18) C(17) C(22) C(21) 2.6(8) 1_555 1_555 1_555 1_555 yes
C(18) C(19) C(20) C(21) 1.2(9) 1_555 1_555 1_555 1_555 yes
C(19) C(18) C(17) C(22) -1.0(8) 1_555 1_555 1_555 1_555 yes
C(19) C(20) C(21) C(22) 0.4(9) 1_555 1_555 1_555 1_555 yes
C(23) P(2) C(29) C(30) -71.9(4) 1_555 1_555 1_555 1_555 yes
C(23) P(2) C(29) C(34) 109.8(5) 1_555 1_555 1_555 1_555 yes
C(23) P(2) C(35) C(36) -33.3(5) 1_555 1_555 1_555 1_555 yes
C(23) P(2) C(35) C(40) 144.5(5) 1_555 1_555 1_555 1_555 yes
C(23) C(24) C(25) C(26) 0.6(9) 1_555 1_555 1_555 1_555 yes
C(23) C(28) C(27) C(26) 0.8(8) 1_555 1_555 1_555 1_555 yes
C(24) C(23) P(2) C(29) -0.1(5) 1_555 1_555 1_555 1_555 yes
C(24) C(23) P(2) C(35) 104.0(5) 1_555 1_555 1_555 1_555 yes
C(24) C(23) C(28) C(27) -0.2(8) 1_555 1_555 1_555 1_555 yes
C(24) C(25) C(26) C(27) 0.0(9) 1_555 1_555 1_555 1_555 yes
C(25) C(24) C(23) C(28) -0.5(8) 1_555 1_555 1_555 1_555 yes
C(25) C(26) C(27) C(28) -0.7(9) 1_555 1_555 1_555 1_555 yes
C(28) C(23) P(2) C(29) -171.0(4) 1_555 1_555 1_555 1_555 yes
C(28) C(23) P(2) C(35) -66.9(4) 1_555 1_555 1_555 1_555 yes
C(29) P(2) C(35) C(36) 69.0(5) 1_555 1_555 1_555 1_555 yes
C(29) P(2) C(35) C(40) -113.2(5) 1_555 1_555 1_555 1_555 yes
C(29) C(30) C(31) C(32) -0.8(9) 1_555 1_555 1_555 1_555 yes
C(29) C(34) C(33) C(32) 1(1) 1_555 1_555 1_555 1_555 yes
C(30) C(29) P(2) C(35) -171.6(4) 1_555 1_555 1_555 1_555 yes
C(30) C(29) C(34) C(33) -1.3(9) 1_555 1_555 1_555 1_555 yes
C(30) C(31) C(32) C(33) 0(1) 1_555 1_555 1_555 1_555 yes
C(31) C(30) C(29) C(34) 1.3(8) 1_555 1_555 1_555 1_555 yes
C(31) C(32) C(33) C(34) 0(1) 1_555 1_555 1_555 1_555 yes
C(34) C(29) P(2) C(35) 10.2(5) 1_555 1_555 1_555 1_555 yes
C(35) C(36) C(37) C(38) 0(1) 1_555 1_555 1_555 1_555 yes
C(35) C(40) C(39) C(38) 0(1) 1_555 1_555 1_555 1_555 yes
C(36) C(35) C(40) C(39) 0.6(9) 1_555 1_555 1_555 1_555 yes
C(36) C(37) C(38) C(39) 1(1) 1_555 1_555 1_555 1_555 yes
C(37) C(36) C(35) C(40) -0.9(9) 1_555 1_555 1_555 1_555 yes
C(37) C(38) C(39) C(40) -1(1) 1_555 1_555 1_555 1_555 yes
